data_4508358
loop_
_publ_author_name
'Mamada, Masashi'
'Katagiri, Hiroshi'
'Mizukami, Makoto'
'Honda, Kota'
'Minamiki, Tsukuru'
'Teraoka, Ryo'
'Uemura, Taisuke'
'Tokito, Shizuo'

_publ_section_title
;
 syn-/anti-Anthradithiophene Derivative Isomer Effects on Semiconducting
 Properties.
;
_journal_issue 19
_journal_name_full 'ACS applied materials &amp; interfaces'
_journal_page_first 9670
_journal_page_last 9677
_journal_paper_doi 10.1021/am4027136
_journal_volume 5
_journal_year 2013
_chemical_formula_moiety 'C18 H10 S2'
_chemical_formula_sum 'C18 H10 S2'
_chemical_formula_weight 290.38
_chemical_name_systematic
; 
 ? 
;
_space_group_IT_number 2
_symmetry_cell_setting triclinic
_symmetry_space_group_name_Hall '-P 1'
_symmetry_space_group_name_H-M 'P -1'
_atom_sites_solution_hydrogens geom
_atom_sites_solution_primary direct
_atom_sites_solution_secondary difmap
_audit_creation_method SHELXL-97
_cell_angle_alpha 86.589(10)
_cell_angle_beta 78.271(8)
_cell_angle_gamma 86.424(9)
_cell_formula_units_Z 2
_cell_length_a 5.9155(16)
_cell_length_b 7.772(2)
_cell_length_c 13.991(4)
_cell_measurement_reflns_used 2060
_cell_measurement_temperature 93
_cell_measurement_theta_max 27.4623
_cell_measurement_theta_min 3.0830
_cell_volume 627.9(3)
_computing_cell_refinement 'CrystalClear (Rigaku Inc., 2008)'
_computing_data_collection 'CrystalClear (Rigaku Inc., 2008)'
_computing_data_reduction 'CrystalClear (Rigaku Inc., 2008)'
_computing_molecular_graphics 'PLATON (Spek, 2009)'
_computing_publication_material 'Yadokari-XG 2009 (Wakita, Kabuto et al., 2009)'
_computing_structure_refinement 'SHELXL-97 (Sheldrick, 2008)'
_computing_structure_solution 'SHELXS-97 (Sheldrick, 2008)'
_diffrn_ambient_temperature 93
_diffrn_detector_area_resol_mean 28.5714
_diffrn_measured_fraction_theta_full 0.994
_diffrn_measured_fraction_theta_max 0.994
_diffrn_measurement_device 'Rigaku Saturn'
_diffrn_measurement_method \w
_diffrn_radiation_detector CCD
_diffrn_radiation_monochromator 'Graphite Monochromator'
_diffrn_radiation_source 'Rotating Anode'
_diffrn_radiation_type 'Mo K\a'
_diffrn_radiation_wavelength 0.71075
_diffrn_reflns_av_R_equivalents 0.0183
_diffrn_reflns_av_sigmaI/netI 0.0184
_diffrn_reflns_limit_h_max 7
_diffrn_reflns_limit_h_min -7
_diffrn_reflns_limit_k_max 10
_diffrn_reflns_limit_k_min -10
_diffrn_reflns_limit_l_max 18
_diffrn_reflns_limit_l_min -18
_diffrn_reflns_number 10207
_diffrn_reflns_theta_full 27.48
_diffrn_reflns_theta_max 27.48
_diffrn_reflns_theta_min 3.08
_diffrn_standards_number 2858
_exptl_absorpt_coefficient_mu 0.407
_exptl_absorpt_correction_T_max 1.0000
_exptl_absorpt_correction_T_min 0.8926
_exptl_absorpt_correction_type multi-scan
_exptl_absorpt_process_details '(REQAB; Jacobson, 1998)'
_exptl_crystal_colour Brown
_exptl_crystal_density_diffrn 1.536
_exptl_crystal_density_method 'not measured'
_exptl_crystal_description Prism
_exptl_crystal_F_000 300
_exptl_crystal_size_max 0.35
_exptl_crystal_size_mid 0.35
_exptl_crystal_size_min 0.20
_refine_diff_density_max 0.481
_refine_diff_density_min -0.262
_refine_diff_density_rms 0.067
_refine_ls_extinction_method none
_refine_ls_goodness_of_fit_ref 1.089
_refine_ls_hydrogen_treatment constr
_refine_ls_matrix_type full
_refine_ls_number_parameters 238
_refine_ls_number_reflns 2858
_refine_ls_number_restraints 200
_refine_ls_restrained_S_all 1.112
_refine_ls_R_factor_all 0.0381
_refine_ls_R_factor_gt 0.0340
_refine_ls_shift/su_max 0.000
_refine_ls_shift/su_mean 0.000
_refine_ls_structure_factor_coef Fsqd
_refine_ls_weighting_details 'calc w=1/[\s^2^(Fo^2^)+(0.0615P)^2^+0.1176P] where P=(Fo^2^+2Fc^2^)/3'
_refine_ls_weighting_scheme calc
_refine_ls_wR_factor_gt 0.0947
_refine_ls_wR_factor_ref 0.0966
_reflns_number_gt 2539
_reflns_number_total 2858
_reflns_threshold_expression >2sigma(I)
_cod_data_source_file am4027136_si_002.cif
_cod_data_source_block anti-4
_cod_depositor_comments
;
The following automatic conversions were performed:

'_exptl_absorpt_correction_type' value 'Multi-scan' changed to
'multi-scan' according to
/home/saulius/struct/CIF-dictionaries/cif_core.dic dictionary named
'cif_core.dic' version 2.4.2 from 2011-04-26.

Automatic conversion script
Id: cif_fix_values 1891 2012-01-12 08:04:46Z andrius 
;
_cod_original_cell_volume 627.8(3)
_cod_database_code 4508358

loop_
_symmetry_equiv_pos_as_xyz
'x, y, z'
'-x, -y, -z'

loop_
_atom_site_label
_atom_site_type_symbol
_atom_site_fract_x
_atom_site_fract_y
_atom_site_fract_z
_atom_site_U_iso_or_equiv
_atom_site_adp_type
_atom_site_occupancy
_atom_site_symmetry_multiplicity
_atom_site_calc_flag
_atom_site_refinement_flags
_atom_site_disorder_assembly
_atom_site_disorder_group
C1 C 0.1332(2) 0.55959(15) 0.24428(8) 0.0159(2) Uani 1 1 d DU . .
C2 C -0.0919(2) 0.64650(16) 0.25355(8) 0.0159(2) Uani 1 1 d DU A .
S1A S -0.18260(12) 0.72700(12) 0.36938(4) 0.01881(18) Uani 0.6775(15) 1 d PDU A 1
C3A C 0.0738(3) 0.6484(3) 0.40417(13) 0.0190(3) Uani 0.6775(15) 1 d PDU A 1
H3A H 0.1069 0.6639 0.4667 0.026(6) Uiso 0.6775(15) 1 calc PR A 1
C4A C 0.2206(8) 0.5632(7) 0.3331(3) 0.0178(4) Uani 0.6775(15) 1 d PDU A 1
H4A H 0.3658 0.5112 0.3410 0.021 Uiso 0.6775(15) 1 calc PR A 1
S1B S 0.2389(3) 0.5717(3) 0.35081(12) 0.0191(3) Uani 0.3225(15) 1 d PDU A 2
C3B C -0.0096(5) 0.6901(5) 0.40602(18) 0.0189(4) Uani 0.3225(15) 1 d PDU A 2
H3B H -0.0333 0.7283 0.4707 0.023 Uiso 0.3225(15) 1 calc PR A 2
C4B C -0.1651(11) 0.7220(12) 0.3473(4) 0.0183(4) Uani 0.3225(15) 1 d PDU A 2
H4B H -0.3071 0.7870 0.3659 0.022 Uiso 0.3225(15) 1 calc PR A 2
C7 C 0.6394(2) 0.13922(15) 0.23077(8) 0.0153(2) Uani 1 1 d DU . .
C8 C 0.4164(2) 0.06916(16) 0.26559(8) 0.0155(2) Uani 1 1 d DU B .
S2A S 0.32680(6) 0.08520(5) 0.39180(3) 0.01833(13) Uani 0.9005(15) 1 d PDU B 1
C5A C 0.5797(3) 0.18577(19) 0.39766(10) 0.0188(3) Uani 0.9005(15) 1 d PDU B 1
H5A H 0.6119 0.2230 0.4567 0.023 Uiso 0.9005(15) 1 calc PR B 1
C6A C 0.7263(4) 0.2057(3) 0.30928(15) 0.0174(3) Uani 0.9005(15) 1 d PDU B 1
H6A H 0.8705 0.2580 0.3006 0.021 Uiso 0.9005(15) 1 calc PR B 1
S2B S 0.7495(7) 0.2161(7) 0.3259(3) 0.0183(5) Uani 0.0995(15) 1 d PDU B 2
C5B C 0.5032(10) 0.1561(10) 0.41050(18) 0.0182(4) Uani 0.0995(15) 1 d PDU B 2
H5B H 0.4816 0.1736 0.4784 0.022 Uiso 0.0995(15) 1 calc PR B 2
C6B C 0.3448(9) 0.0816(7) 0.3696(2) 0.0174(4) Uani 0.0995(15) 1 d PDU B 2
H6B H 0.2024 0.0422 0.4061 0.021 Uiso 0.0995(15) 1 calc PR B 2
C9 C 0.2967(2) 0.00145(16) 0.20339(9) 0.0147(2) Uani 1 1 d U . .
H9 H 0.1495 -0.0438 0.2279 0.018 Uiso 1 1 calc R B .
C10 C 0.7391(2) 0.13894(16) 0.13270(9) 0.0145(2) Uani 1 1 d U B .
H10 H 0.8863 0.1853 0.1098 0.017 Uiso 1 1 calc R . .
C11 C 0.6215(2) 0.06920(15) 0.06563(9) 0.0136(2) Uani 1 1 d U . .
C12 C 0.7183(2) 0.06766(15) -0.03478(9) 0.0137(2) Uani 1 1 d U B .
H12 H 0.8654 0.1137 -0.0582 0.016 Uiso 1 1 calc R . .
C13 C 0.6035(2) 0.00002(15) -0.10133(9) 0.0136(2) Uani 1 1 d U . .
C14 C -0.2087(2) 0.65651(16) 0.17786(9) 0.0154(2) Uani 1 1 d U . .
H14 H -0.3567 0.7148 0.1850 0.019 Uiso 1 1 calc R A .
C15 C 0.2360(2) 0.48289(16) 0.15903(9) 0.0150(2) Uani 1 1 d U A .
H15 H 0.3839 0.4249 0.1536 0.018 Uiso 1 1 calc R . .
C16 C 0.1199(2) 0.49078(15) 0.07895(9) 0.0141(2) Uani 1 1 d U . .
C17 C 0.2192(2) 0.41398(15) -0.00937(9) 0.0143(2) Uani 1 1 d U A .
H17 H 0.3669 0.3555 -0.0156 0.017 Uiso 1 1 calc R . .
C18 C 0.1061(2) 0.42128(15) -0.08845(9) 0.0139(2) Uani 1 1 d U . .

loop_
_atom_site_aniso_label
_atom_site_aniso_U_11
_atom_site_aniso_U_22
_atom_site_aniso_U_33
_atom_site_aniso_U_23
_atom_site_aniso_U_13
_atom_site_aniso_U_12
C1 0.0142(5) 0.0141(5) 0.0193(5) 0.0013(4) -0.0031(4) -0.0022(4)
C2 0.0141(5) 0.0139(5) 0.0187(5) -0.0005(4) -0.0009(4) -0.0014(4)
S1A 0.0181(3) 0.0207(3) 0.0168(3) -0.0039(3) -0.0012(2) 0.00090(19)
C3A 0.0180(6) 0.0205(6) 0.0190(6) -0.0008(5) -0.0052(5) -0.0001(5)
C4A 0.0168(6) 0.0188(6) 0.0186(7) -0.0004(6) -0.0054(6) -0.0010(5)
S1B 0.0187(5) 0.0215(5) 0.0179(7) -0.0011(5) -0.0059(4) -0.0002(4)
C3B 0.0176(7) 0.0199(7) 0.0184(7) -0.0022(6) -0.0021(6) 0.0009(6)
C4B 0.0168(7) 0.0184(7) 0.0184(7) -0.0020(7) -0.0011(7) 0.0003(6)
C7 0.0148(5) 0.0125(5) 0.0187(5) 0.0002(4) -0.0047(4) 0.0007(4)
C8 0.0153(5) 0.0137(5) 0.0168(5) 0.0014(4) -0.0024(4) 0.0009(4)
S2A 0.0187(2) 0.0208(2) 0.0149(2) -0.00054(14) -0.00198(14) -0.00201(14)
C5A 0.0200(5) 0.0182(5) 0.0191(5) -0.0021(4) -0.0059(4) -0.0007(4)
C6A 0.0188(5) 0.0167(5) 0.0183(6) -0.0019(5) -0.0072(5) 0.0001(4)
S2B 0.0206(8) 0.0180(8) 0.0180(9) -0.0030(8) -0.0078(7) -0.0002(7)
C5B 0.0188(7) 0.0190(7) 0.0168(7) -0.0008(7) -0.0033(7) -0.0012(7)
C6B 0.0176(7) 0.0179(7) 0.0163(7) 0.0000(7) -0.0025(7) -0.0009(7)
C9 0.0127(5) 0.0131(5) 0.0175(5) 0.0021(4) -0.0019(4) -0.0003(4)
C10 0.0126(5) 0.0117(5) 0.0194(5) 0.0008(4) -0.0038(4) -0.0004(4)
C11 0.0116(5) 0.0106(5) 0.0184(5) 0.0011(4) -0.0033(4) 0.0004(4)
C12 0.0112(5) 0.0110(5) 0.0184(5) 0.0018(4) -0.0027(4) -0.0005(4)
C13 0.0116(5) 0.0107(5) 0.0181(5) 0.0018(4) -0.0031(4) 0.0005(4)
C14 0.0126(5) 0.0127(5) 0.0197(6) -0.0003(4) -0.0005(4) -0.0003(4)
C15 0.0122(5) 0.0124(5) 0.0200(5) 0.0013(4) -0.0028(4) -0.0012(4)
C16 0.0113(5) 0.0106(5) 0.0197(5) 0.0013(4) -0.0019(4) -0.0015(4)
C17 0.0111(5) 0.0108(5) 0.0204(5) 0.0008(4) -0.0018(4) -0.0006(4)
C18 0.0111(5) 0.0101(5) 0.0198(6) 0.0006(4) -0.0014(4) -0.0013(4)

loop_
_atom_type_symbol
_atom_type_description
_atom_type_scat_dispersion_real
_atom_type_scat_dispersion_imag
_atom_type_scat_source
C C 0.0033 0.0016 'International Tables Vol C Tables 4.2.6.8 and 6.1.1.4'
H H 0.0000 0.0000 'International Tables Vol C Tables 4.2.6.8 and 6.1.1.4'
S S 0.1246 0.1234 'International Tables Vol C Tables 4.2.6.8 and 6.1.1.4'

loop_
_geom_angle_atom_site_label_1
_geom_angle_atom_site_label_2
_geom_angle_atom_site_label_3
_geom_angle
_geom_angle_site_symmetry_1
_geom_angle_site_symmetry_3
C15 C1 C2 120.50(9) . .
C15 C1 C4A 128.0(2) . .
C2 C1 C4A 111.5(2) . .
C15 C1 S1B 128.85(11) . .
C2 C1 S1B 110.65(7) . .
C4A C1 S1B 2.0(3) . .
C14 C2 C1 121.26(9) . .
C14 C2 C4B 127.0(2) . .
C1 C2 C4B 111.7(2) . .
C14 C2 S1A 127.94(10) . .
C1 C2 S1A 110.79(6) . .
C4B C2 S1A 2.9(4) . .
C2 S1A C3A 91.47(8) . .
C4A C3A S1A 113.32(18) . .
C4A C3A H3A 123.3 . .
S1A C3A H3A 123.3 . .
C3A C4A C1 112.9(3) . .
C3A C4A H4A 123.5 . .
C1 C4A H4A 123.5 . .
C1 S1B C3B 91.60(9) . .
C4B C3B S1B 113.28(19) . .
C4B C3B H3B 123.4 . .
S1B C3B H3B 123.4 . .
C3B C4B C2 112.8(3) . .
C3B C4B H4B 123.6 . .
C2 C4B H4B 123.6 . .
C10 C7 C6A 128.73(14) . .
C10 C7 C8 120.06(10) . .
C6A C7 C8 111.20(14) . .
C10 C7 S2B 128.33(16) . .
C6A C7 S2B 1.3(3) . .
C8 C7 S2B 111.61(10) . .
C9 C8 C6B 127.2(2) . .
C9 C8 C7 121.75(10) . .
C6B C8 C7 111.10(17) . .
C9 C8 S2A 126.78(10) . .
C6B C8 S2A 0.6(2) . .
C7 C8 S2A 111.47(8) . .
C8 S2A C5A 90.86(6) . .
C6A C5A S2A 113.60(13) . .
C6A C5A H5A 123.2 . .
S2A C5A H5A 123.2 . .
C5A C6A C7 112.86(19) . .
C5A C6A H6A 123.6 . .
C7 C6A H6A 123.6 . .
C7 S2B C5B 90.80(9) . .
C6B C5B S2B 113.62(16) . .
C6B C5B H5B 123.2 . .
S2B C5B H5B 123.2 . .
C5B C6B C8 112.9(2) . .
C5B C6B H6B 123.6 . .
C8 C6B H6B 123.6 . .
C8 C9 C13 119.20(11) . 2_655
C8 C9 H9 120.4 . .
C13 C9 H9 120.4 2_655 .
C7 C10 C11 120.08(11) . .
C7 C10 H10 120.0 . .
C11 C10 H10 120.0 . .
C12 C11 C10 121.39(11) . .
C12 C11 C13 119.17(11) . 2_655
C10 C11 C13 119.44(11) . 2_655
C13 C12 C11 121.80(11) . .
C13 C12 H12 119.1 . .
C11 C12 H12 119.1 . .
C12 C13 C9 121.49(11) . 2_655
C12 C13 C11 119.03(11) . 2_655
C9 C13 C11 119.48(11) 2_655 2_655
C2 C14 C18 119.49(12) . 2_565
C2 C14 H14 120.3 . .
C18 C14 H14 120.3 2_565 .
C1 C15 C16 119.78(12) . .
C1 C15 H15 120.1 . .
C16 C15 H15 120.1 . .
C17 C16 C15 121.48(11) . .
C17 C16 C18 118.96(11) . 2_565
C15 C16 C18 119.56(12) . 2_565
C18 C17 C16 121.81(11) . .
C18 C17 H17 119.1 . .
C16 C17 H17 119.1 . .
C17 C18 C14 121.36(11) . 2_565
C17 C18 C16 119.23(12) . 2_565
C14 C18 C16 119.41(12) 2_565 2_565

loop_
_geom_bond_atom_site_label_1
_geom_bond_atom_site_label_2
_geom_bond_distance
_geom_bond_site_symmetry_2
C1 C15 1.3755(16) .
C1 C2 1.4402(18) .
C1 C4A 1.442(4) .
C1 S1B 1.7388(14) .
C2 C14 1.3734(16) .
C2 C4B 1.442(4) .
C2 S1A 1.7409(12) .
S1A C3A 1.7493(19) .
C3A C4A 1.355(5) .
C3A H3A 0.9500 .
C4A H4A 0.9500 .
S1B C3B 1.749(2) .
C3B C4B 1.355(5) .
C3B H3B 0.9500 .
C4B H4B 0.9500 .
C7 C10 1.3789(16) .
C7 C6A 1.438(2) .
C7 C8 1.4390(18) .
C7 S2B 1.7456(15) .
C8 C9 1.3738(17) .
C8 C6B 1.438(3) .
C8 S2A 1.7470(13) .
S2A C5A 1.7489(16) .
C5A C6A 1.365(3) .
C5A H5A 0.9500 .
C6A H6A 0.9500 .
S2B C5B 1.7492(18) .
C5B C6B 1.365(3) .
C5B H5B 0.9500 .
C6B H6B 0.9500 .
C9 C13 1.4303(17) 2_655
C9 H9 0.9500 .
C10 C11 1.4250(17) .
C10 H10 0.9500 .
C11 C12 1.4056(17) .
C11 C13 1.4485(17) 2_655
C12 C13 1.4011(17) .
C12 H12 0.9500 .
C13 C9 1.4303(17) 2_655
C13 C11 1.4485(17) 2_655
C14 C18 1.4263(18) 2_565
C14 H14 0.9500 .
C15 C16 1.4249(17) .
C15 H15 0.9500 .
C16 C17 1.4061(17) .
C16 C18 1.4477(18) 2_565
C17 C18 1.4013(17) .
C17 H17 0.9500 .
C18 C14 1.4263(18) 2_565
C18 C16 1.4477(18) 2_565

loop_
_geom_torsion_atom_site_label_1
_geom_torsion_atom_site_label_2
_geom_torsion_atom_site_label_3
_geom_torsion_atom_site_label_4
_geom_torsion
_geom_torsion_site_symmetry_1
_geom_torsion_site_symmetry_4
C15 C1 C2 C14 -0.55(19) . .
C4A C1 C2 C14 -179.1(3) . .
S1B C1 C2 C14 178.93(14) . .
C15 C1 C2 C4B -178.4(4) . .
C4A C1 C2 C4B 3.1(5) . .
S1B C1 C2 C4B 1.1(5) . .
C15 C1 C2 S1A 178.64(10) . .
C4A C1 C2 S1A 0.1(3) . .
S1B C1 C2 S1A -1.88(16) . .
C14 C2 S1A C3A 179.57(14) . .
C1 C2 S1A C3A 0.45(12) . .
C4B C2 S1A C3A -107(5) . .
C2 S1A C3A C4A -0.9(3) . .
S1A C3A C4A C1 1.1(5) . .
C15 C1 C4A C3A -179.2(2) . .
C2 C1 C4A C3A -0.7(5) . .
S1B C1 C4A C3A 64(7) . .
C15 C1 S1B C3B 179.20(19) . .
C2 C1 S1B C3B -0.2(2) . .
C4A C1 S1B C3B -116(7) . .
C1 S1B C3B C4B -0.8(6) . .
S1B C3B C4B C2 1.6(9) . .
C14 C2 C4B C3B -179.4(4) . .
C1 C2 C4B C3B -1.7(8) . .
S1A C2 C4B C3B 71(5) . .
C10 C7 C8 C9 -0.29(19) . .
C6A C7 C8 C9 178.57(14) . .
S2B C7 C8 C9 179.9(2) . .
C10 C7 C8 C6B 179.8(3) . .
C6A C7 C8 C6B -1.3(3) . .
S2B C7 C8 C6B 0.000(19) . .
C10 C7 C8 S2A -179.70(9) . .
C6A C7 C8 S2A -0.85(17) . .
S2B C7 C8 S2A 0.5(2) . .
C9 C8 S2A C5A -178.66(12) . .
C6B C8 S2A C5A 50(23) . .
C7 C8 S2A C5A 0.72(10) . .
C8 S2A C5A C6A -0.42(14) . .
S2A C5A C6A C7 0.0(2) . .
C10 C7 C6A C5A 179.27(13) . .
C8 C7 C6A C5A 0.5(2) . .
S2B C7 C6A C5A -108(10) . .
C10 C7 S2B C5B -179.8(3) . .
C6A C7 S2B C5B 72(10) . .
C8 C7 S2B C5B 0.00(3) . .
C7 S2B C5B C6B 0.00(4) . .
S2B C5B C6B C8 0.00(4) . .
C9 C8 C6B C5B -179.9(2) . .
C7 C8 C6B C5B 0.00(3) . .
S2A C8 C6B C5B -130(23) . .
C6B C8 C9 C13 -179.9(3) . 2_655
C7 C8 C9 C13 0.20(19) . 2_655
S2A C8 C9 C13 179.52(9) . 2_655
C6A C7 C10 C11 -178.67(16) . .
C8 C7 C10 C11 -0.04(18) . .
S2B C7 C10 C11 179.8(3) . .
C7 C10 C11 C12 179.77(11) . .
C7 C10 C11 C13 0.43(18) . 2_655
C10 C11 C12 C13 -179.73(11) . .
C13 C11 C12 C13 -0.4(2) 2_655 .
C11 C12 C13 C9 -179.86(11) . 2_655
C11 C12 C13 C11 0.4(2) . 2_655
C1 C2 C14 C18 0.32(19) . 2_565
C4B C2 C14 C18 177.8(5) . 2_565
S1A C2 C14 C18 -178.72(10) . 2_565
C2 C1 C15 C16 0.57(19) . .
C4A C1 C15 C16 178.9(3) . .
S1B C1 C15 C16 -178.80(15) . .
C1 C15 C16 C17 -179.98(11) . .
C1 C15 C16 C18 -0.38(18) . 2_565
C15 C16 C17 C18 -179.97(11) . .
C18 C16 C17 C18 0.4(2) 2_565 .
C16 C17 C18 C14 179.76(11) . 2_565
C16 C17 C18 C16 -0.4(2) . 2_565
